data_7246731
loop_
_publ_author_name
'Liu, Miaochang'
'Xu, Xinyue'
'Chen, Yating'
'Ding, Qiuping'
'Lei, Yunxiang'
'Wu, Huayue'
'Huang, Xiaobo'

_publ_section_title
;
 Crystal structures, dual-state emissions and polymer-based doped
 room-temperature phosphorescence of 8-benzyloxyisoquinoline derivatives
;
_journal_issue 22
_journal_name_full CrystEngComm
_journal_page_first 3264
_journal_page_last 3270
_journal_paper_doi 10.1039/D3CE00231D
_journal_volume 25
_journal_year 2023
_chemical_formula_sum 'C24 H24 F N3 O'
_chemical_formula_weight 389.46
_space_group_crystal_system orthorhombic
_space_group_IT_number 61
_space_group_name_Hall '-P 2ac 2ab'
_space_group_name_H-M_alt 'P b c a'
_atom_sites_solution_hydrogens geom
_audit_creation_method SHELXL-2013
_audit_update_record
;
2023-03-03 deposited with the CCDC.	2023-04-26 downloaded from the CCDC.
;
_cell_angle_alpha 90
_cell_angle_beta 90
_cell_angle_gamma 90
_cell_formula_units_Z 8
_cell_length_a 19.673(7)
_cell_length_b 7.589(2)
_cell_length_c 27.281(7)
_cell_measurement_reflns_used 1936
_cell_measurement_temperature 293(2)
_cell_measurement_theta_max 54.675
_cell_measurement_theta_min 5.102
_cell_volume 4073(2)
_computing_cell_refinement 'Bruker SAINT'
_computing_data_collection 'Bruker APEX2'
_computing_data_reduction 'Bruker SAINT'
_computing_molecular_graphics 'Bruker SHELXTL'
_computing_publication_material 'Bruker SHELXTL'
_computing_structure_refinement 'SHELXL-2013 (Sheldrick, 2013)'
_computing_structure_solution 'SHELXS-97 (Sheldrick 2008)'
_diffrn_ambient_temperature 293(2)
_diffrn_measured_fraction_theta_full 0.967
_diffrn_measured_fraction_theta_max 0.997
_diffrn_measurement_device_type 'Bruker APEX-II CCD'
_diffrn_measurement_method '\f and \w scans'
_diffrn_radiation_type MoK\a
_diffrn_radiation_wavelength 0.71073
_diffrn_reflns_av_R_equivalents 0.1441
_diffrn_reflns_av_unetI/netI 0.1242
_diffrn_reflns_Laue_measured_fraction_full 0.967
_diffrn_reflns_Laue_measured_fraction_max 0.997
_diffrn_reflns_limit_h_max 13
_diffrn_reflns_limit_h_min -23
_diffrn_reflns_limit_k_max 8
_diffrn_reflns_limit_k_min -9
_diffrn_reflns_limit_l_max 32
_diffrn_reflns_limit_l_min -31
_diffrn_reflns_number 16722
_diffrn_reflns_point_group_measured_fraction_full 0.967
_diffrn_reflns_point_group_measured_fraction_max 0.997
_diffrn_reflns_theta_full 25.242
_diffrn_reflns_theta_max 24.993
_diffrn_reflns_theta_min 2.553
_exptl_absorpt_coefficient_mu 0.085
_exptl_absorpt_correction_T_max 0.7456
_exptl_absorpt_correction_T_min 0.4468
_exptl_absorpt_correction_type multi-scan
_exptl_absorpt_process_details sadabs
_exptl_crystal_colour colorless
_exptl_crystal_density_diffrn 1.270
_exptl_crystal_description prismatic
_exptl_crystal_F_000 1648
_exptl_crystal_size_max 0.200
_exptl_crystal_size_mid 0.170
_exptl_crystal_size_min 0.060
_refine_diff_density_max 0.217
_refine_diff_density_min -0.228
_refine_diff_density_rms 0.051
_refine_ls_extinction_coef 0.0116(16)
_refine_ls_extinction_expression Fc^*^=kFc[1+0.001xFc^2^\l^3^/sin(2\q)]^-1/4^
_refine_ls_extinction_method SHELXL
_refine_ls_goodness_of_fit_ref 1.034
_refine_ls_hydrogen_treatment constr
_refine_ls_matrix_type full
_refine_ls_number_parameters 265
_refine_ls_number_reflns 3565
_refine_ls_number_restraints 0
_refine_ls_restrained_S_all 1.034
_refine_ls_R_factor_all 0.1827
_refine_ls_R_factor_gt 0.0749
_refine_ls_shift/su_max 0.000
_refine_ls_shift/su_mean 0.000
_refine_ls_structure_factor_coef Fsqd
_refine_ls_weighting_details 'w=1/[\s^2^(Fo^2^)+(0.0871P)^2^] where P=(Fo^2^+2Fc^2^)/3'
_refine_ls_weighting_scheme calc
_refine_ls_wR_factor_gt 0.1566
_refine_ls_wR_factor_ref 0.2194
_reflns_Friedel_coverage 0.000
_reflns_number_gt 1580
_reflns_number_total 3565
_reflns_threshold_expression 'I > 2\s(I)'
_cod_data_source_file d3ce00231d2.cif
_cod_data_source_block dd18273
_cod_depositor_comments 'Adding full bibliography for 7246730--7246739.cif.'
_cod_database_code 7246731
_shelx_space_group_comment
; 
The symmetry employed for this shelxl refinement is uniquely defined 
by the following loop, which should always be used as a source of 
symmetry information in preference to the above space-group names. 
They are only intended as comments. 
;
_shelx_estimated_absorpt_t_min 0.983
_shelx_estimated_absorpt_t_max 0.995
_shelxl_version_number 2013-4

loop_
_space_group_symop_operation_xyz
'x, y, z'
'-x+1/2, -y, z+1/2'
'x+1/2, -y+1/2, -z'
'-x, y+1/2, -z+1/2'
'-x, -y, -z'
'x-1/2, y, -z-1/2'
'-x-1/2, y-1/2, z'
'x, -y-1/2, z-1/2'

loop_
_atom_site_label
_atom_site_type_symbol
_atom_site_fract_x
_atom_site_fract_y
_atom_site_fract_z
_atom_site_U_iso_or_equiv
_atom_site_adp_type
_atom_site_occupancy
_atom_site_site_symmetry_order
_atom_site_calc_flag
_atom_site_refinement_flags_posn
_atom_site_refinement_flags_adp
_atom_site_refinement_flags_occupancy
_atom_site_disorder_assembly
_atom_site_disorder_group
F1 F 0.31965(17) -0.0568(4) -0.09821(10) 0.1094(12) Uani 1 1 d . . . . .
O1 O 0.46537(14) 0.2436(3) 0.08559(9) 0.0534(8) Uani 1 1 d . . . . .
N1 N 0.3578(2) 0.3337(4) 0.21781(12) 0.0662(11) Uani 1 1 d . . . . .
N2 N 0.6125(2) 0.3734(6) 0.03115(19) 0.0924(15) Uani 1 1 d . . . . .
N3 N 0.3805(2) 0.1091(4) 0.16307(12) 0.0565(10) Uani 1 1 d . . . . .
C1 C 0.3784(4) 0.4767(6) 0.24385(16) 0.0767(17) Uani 1 1 d . . . . .
C2 C 0.4419(4) 0.5430(6) 0.24007(17) 0.0780(17) Uani 1 1 d . . . . .
H2 H 0.4572 0.6253 0.2628 0.094 Uiso 1 1 calc R U . . .
C3 C 0.4856(3) 0.4869(5) 0.20136(17) 0.0676(15) Uani 1 1 d . . . . .
C4 C 0.5508(4) 0.5578(6) 0.1932(2) 0.0834(18) Uani 1 1 d . . . . .
H4 H 0.5692 0.6337 0.2164 0.100 Uiso 1 1 calc R U . . .
C5 C 0.5878(3) 0.5190(6) 0.1524(2) 0.0761(15) Uani 1 1 d . . . . .
C6 C 0.5559(3) 0.4139(5) 0.11560(17) 0.0642(13) Uani 1 1 d . . . . .
C7 C 0.4938(3) 0.3375(5) 0.12398(15) 0.0554(12) Uani 1 1 d . . . . .
C8 C 0.4590(3) 0.3578(5) 0.16893(14) 0.0558(12) Uani 1 1 d . . . . .
C9 C 0.3981(3) 0.2667(5) 0.18415(14) 0.0544(12) Uani 1 1 d . . . . .
C10 C 0.3265(3) 0.5530(7) 0.27845(17) 0.109(2) Uani 1 1 d . . . . .
H10A H 0.2919 0.6128 0.2600 0.163 Uiso 1 1 calc R U . . .
H10B H 0.3483 0.6350 0.3002 0.163 Uiso 1 1 calc R U . . .
H10C H 0.3062 0.4599 0.2972 0.163 Uiso 1 1 calc R U . . .
C11 C 0.6593(3) 0.5855(8) 0.1448(2) 0.116(2) Uani 1 1 d . . . . .
H11A H 0.6897 0.4872 0.1413 0.174 Uiso 1 1 calc R U . . .
H11B H 0.6728 0.6549 0.1726 0.174 Uiso 1 1 calc R U . . .
H11C H 0.6610 0.6567 0.1158 0.174 Uiso 1 1 calc R U . . .
C12 C 0.5880(3) 0.3907(6) 0.0683(2) 0.0725(15) Uani 1 1 d . . . . .
C13 C 0.4322(2) -0.0275(5) 0.15527(15) 0.0593(13) Uani 1 1 d . . . . .
H13A H 0.4377 -0.0954 0.1851 0.071 Uiso 1 1 calc R U . . .
H13B H 0.4754 0.0278 0.1478 0.071 Uiso 1 1 calc R U . . .
C14 C 0.4126(2) -0.1502(5) 0.11362(15) 0.0610(13) Uani 1 1 d . . . . .
H14A H 0.4134 -0.0855 0.0830 0.073 Uiso 1 1 calc R U . . .
H14B H 0.4457 -0.2447 0.1114 0.073 Uiso 1 1 calc R U . . .
C15 C 0.3426(3) -0.2277(6) 0.12139(17) 0.0727(15) Uani 1 1 d . . . . .
H15A H 0.3439 -0.3099 0.1486 0.087 Uiso 1 1 calc R U . . .
H15B H 0.3289 -0.2919 0.0923 0.087 Uiso 1 1 calc R U . . .
C16 C 0.2913(3) -0.0834(6) 0.13207(17) 0.0700(14) Uani 1 1 d . . . . .
H16A H 0.2855 -0.0111 0.1031 0.084 Uiso 1 1 calc R U . . .
H16B H 0.2478 -0.1363 0.1399 0.084 Uiso 1 1 calc R U . . .
C17 C 0.3138(2) 0.0316(6) 0.17432(16) 0.0663(14) Uani 1 1 d . . . . .
H17A H 0.2808 0.1246 0.1797 0.080 Uiso 1 1 calc R U . . .
H17B H 0.3168 -0.0383 0.2040 0.080 Uiso 1 1 calc R U . . .
C18 C 0.4122(3) 0.3401(5) 0.06095(15) 0.0686(14) Uani 1 1 d . . . . .
H18A H 0.4296 0.4520 0.0492 0.082 Uiso 1 1 calc R U . . .
H18B H 0.3752 0.3635 0.0835 0.082 Uiso 1 1 calc R U . . .
C19 C 0.3874(3) 0.2321(5) 0.01890(14) 0.0563(12) Uani 1 1 d . . . . .
C20 C 0.4321(3) 0.1643(5) -0.01502(16) 0.0649(13) Uani 1 1 d . . . . .
H20 H 0.4784 0.1848 -0.0113 0.078 Uiso 1 1 calc R U . . .
C21 C 0.4097(3) 0.0670(6) -0.05424(17) 0.0726(15) Uani 1 1 d . . . . .
H21 H 0.4403 0.0204 -0.0768 0.087 Uiso 1 1 calc R U . . .
C22 C 0.3418(4) 0.0405(6) -0.05926(16) 0.0734(16) Uani 1 1 d . . . . .
C23 C 0.2958(3) 0.1046(6) -0.02770(17) 0.0709(14) Uani 1 1 d . . . . .
H23 H 0.2496 0.0848 -0.0323 0.085 Uiso 1 1 calc R U . . .
C24 C 0.3190(3) 0.2005(6) 0.01171(15) 0.0674(14) Uani 1 1 d . . . . .
H24 H 0.2878 0.2451 0.0341 0.081 Uiso 1 1 calc R U . . .

loop_
_atom_site_aniso_label
_atom_site_aniso_U_11
_atom_site_aniso_U_22
_atom_site_aniso_U_33
_atom_site_aniso_U_23
_atom_site_aniso_U_13
_atom_site_aniso_U_12
F1 0.146(3) 0.108(2) 0.0743(18) -0.0266(17) -0.0390(19) -0.001(2)
O1 0.067(2) 0.0448(14) 0.0486(16) -0.0042(13) -0.0095(15) 0.0029(15)
N1 0.100(3) 0.059(2) 0.0394(19) 0.0032(19) 0.004(2) 0.010(2)
N2 0.088(4) 0.090(3) 0.100(3) 0.021(3) 0.005(3) -0.005(3)
N3 0.070(3) 0.0398(18) 0.060(2) 0.0005(17) 0.001(2) 0.0035(19)
C1 0.134(6) 0.053(3) 0.043(3) -0.004(2) -0.008(3) 0.012(3)
C2 0.135(6) 0.055(3) 0.045(3) -0.011(2) -0.030(3) 0.009(4)
C3 0.103(5) 0.042(2) 0.058(3) 0.004(2) -0.028(3) -0.001(3)
C4 0.118(6) 0.053(3) 0.079(4) 0.000(3) -0.044(4) -0.015(3)
C5 0.087(5) 0.052(3) 0.089(4) 0.013(3) -0.026(4) -0.014(3)
C6 0.080(4) 0.046(2) 0.067(3) 0.011(2) -0.016(3) -0.004(3)
C7 0.070(4) 0.042(2) 0.054(3) 0.001(2) -0.013(3) -0.002(2)
C8 0.078(4) 0.041(2) 0.049(3) -0.005(2) -0.015(3) 0.002(2)
C9 0.078(4) 0.045(2) 0.041(2) 0.004(2) -0.007(2) 0.008(3)
C10 0.173(7) 0.098(4) 0.056(3) -0.018(3) 0.021(4) 0.034(4)
C11 0.105(6) 0.099(4) 0.143(5) 0.021(4) -0.034(4) -0.045(4)
C12 0.074(4) 0.059(3) 0.085(4) 0.013(3) -0.007(3) -0.009(3)
C13 0.071(4) 0.041(2) 0.066(3) 0.009(2) -0.003(2) 0.003(2)
C14 0.075(4) 0.038(2) 0.070(3) -0.004(2) -0.007(3) -0.003(2)
C15 0.081(4) 0.048(3) 0.090(4) -0.004(2) -0.004(3) -0.009(3)
C16 0.069(4) 0.051(3) 0.091(3) 0.005(2) -0.004(3) -0.006(3)
C17 0.070(4) 0.054(3) 0.075(3) 0.015(2) 0.013(3) 0.003(3)
C18 0.095(4) 0.057(3) 0.055(3) -0.008(2) -0.018(3) 0.023(3)
C19 0.069(4) 0.053(2) 0.047(2) -0.001(2) -0.008(3) 0.011(3)
C20 0.067(4) 0.064(3) 0.063(3) -0.005(2) -0.009(3) 0.004(3)
C21 0.083(5) 0.075(3) 0.059(3) -0.014(3) 0.003(3) 0.014(3)
C22 0.110(5) 0.067(3) 0.044(3) -0.014(2) -0.020(3) 0.001(3)
C23 0.070(4) 0.083(3) 0.060(3) -0.004(3) -0.015(3) -0.012(3)
C24 0.073(4) 0.078(3) 0.052(3) 0.007(2) 0.004(3) 0.011(3)

loop_
_atom_type_symbol
_atom_type_description
_atom_type_scat_dispersion_real
_atom_type_scat_dispersion_imag
_atom_type_scat_source
C C 0.0033 0.0016 'International Tables Vol C Tables 4.2.6.8 and 6.1.1.4'
H H 0.0000 0.0000 'International Tables Vol C Tables 4.2.6.8 and 6.1.1.4'
F F 0.0171 0.0103 'International Tables Vol C Tables 4.2.6.8 and 6.1.1.4'
N N 0.0061 0.0033 'International Tables Vol C Tables 4.2.6.8 and 6.1.1.4'
O O 0.0106 0.0060 'International Tables Vol C Tables 4.2.6.8 and 6.1.1.4'

loop_
_geom_angle_atom_site_label_1
_geom_angle_atom_site_label_2
_geom_angle_atom_site_label_3
_geom_angle
_geom_angle_site_symmetry_1
_geom_angle_site_symmetry_3
_geom_angle_publ_flag
C7 O1 C18 112.6(3) . . ?
C9 N1 C1 119.6(5) . . ?
C9 N3 C13 120.2(4) . . ?
C9 N3 C17 119.1(4) . . ?
C13 N3 C17 111.4(3) . . ?
C2 C1 N1 122.2(5) . . ?
C2 C1 C10 122.1(5) . . ?
N1 C1 C10 115.6(6) . . ?
C1 C2 C3 120.2(5) . . ?
C1 C2 H2 119.9 . . ?
C3 C2 H2 119.9 . . ?
C4 C3 C8 120.0(5) . . ?
C4 C3 C2 123.5(5) . . ?
C8 C3 C2 116.5(5) . . ?
C5 C4 C3 122.3(5) . . ?
C5 C4 H4 118.9 . . ?
C3 C4 H4 118.9 . . ?
C4 C5 C6 117.4(5) . . ?
C4 C5 C11 122.5(5) . . ?
C6 C5 C11 120.0(6) . . ?
C7 C6 C5 120.7(5) . . ?
C7 C6 C12 119.0(4) . . ?
C5 C6 C12 120.3(5) . . ?
C6 C7 O1 116.8(4) . . ?
C6 C7 C8 122.0(4) . . ?
O1 C7 C8 121.1(4) . . ?
C7 C8 C3 115.9(5) . . ?
C7 C8 C9 126.8(4) . . ?
C3 C8 C9 117.2(4) . . ?
N1 C9 N3 118.5(4) . . ?
N1 C9 C8 121.1(4) . . ?
N3 C9 C8 120.4(4) . . ?
C1 C10 H10A 109.5 . . ?
C1 C10 H10B 109.5 . . ?
H10A C10 H10B 109.5 . . ?
C1 C10 H10C 109.5 . . ?
H10A C10 H10C 109.5 . . ?
H10B C10 H10C 109.5 . . ?
C5 C11 H11A 109.5 . . ?
C5 C11 H11B 109.5 . . ?
H11A C11 H11B 109.5 . . ?
C5 C11 H11C 109.5 . . ?
H11A C11 H11C 109.5 . . ?
H11B C11 H11C 109.5 . . ?
N2 C12 C6 179.4(7) . . ?
N3 C13 C14 111.5(4) . . ?
N3 C13 H13A 109.3 . . ?
C14 C13 H13A 109.3 . . ?
N3 C13 H13B 109.3 . . ?
C14 C13 H13B 109.3 . . ?
H13A C13 H13B 108.0 . . ?
C15 C14 C13 111.4(4) . . ?
C15 C14 H14A 109.4 . . ?
C13 C14 H14A 109.4 . . ?
C15 C14 H14B 109.4 . . ?
C13 C14 H14B 109.4 . . ?
H14A C14 H14B 108.0 . . ?
C14 C15 C16 110.6(4) . . ?
C14 C15 H15A 109.5 . . ?
C16 C15 H15A 109.5 . . ?
C14 C15 H15B 109.5 . . ?
C16 C15 H15B 109.5 . . ?
H15A C15 H15B 108.1 . . ?
C17 C16 C15 111.6(4) . . ?
C17 C16 H16A 109.3 . . ?
C15 C16 H16A 109.3 . . ?
C17 C16 H16B 109.3 . . ?
C15 C16 H16B 109.3 . . ?
H16A C16 H16B 108.0 . . ?
N3 C17 C16 109.4(4) . . ?
N3 C17 H17A 109.8 . . ?
C16 C17 H17A 109.8 . . ?
N3 C17 H17B 109.8 . . ?
C16 C17 H17B 109.8 . . ?
H17A C17 H17B 108.2 . . ?
O1 C18 C19 108.4(3) . . ?
O1 C18 H18A 110.0 . . ?
C19 C18 H18A 110.0 . . ?
O1 C18 H18B 110.0 . . ?
C19 C18 H18B 110.0 . . ?
H18A C18 H18B 108.4 . . ?
C20 C19 C24 117.5(4) . . ?
C20 C19 C18 121.0(5) . . ?
C24 C19 C18 121.5(4) . . ?
C21 C20 C19 121.4(5) . . ?
C21 C20 H20 119.3 . . ?
C19 C20 H20 119.3 . . ?
C22 C21 C20 118.3(5) . . ?
C22 C21 H21 120.9 . . ?
C20 C21 H21 120.9 . . ?
C23 C22 C21 123.1(4) . . ?
C23 C22 F1 118.7(6) . . ?
C21 C22 F1 118.2(5) . . ?
C22 C23 C24 117.9(5) . . ?
C22 C23 H23 121.0 . . ?
C24 C23 H23 121.0 . . ?
C23 C24 C19 121.8(4) . . ?
C23 C24 H24 119.1 . . ?
C19 C24 H24 119.1 . . ?

loop_
_geom_bond_atom_site_label_1
_geom_bond_atom_site_label_2
_geom_bond_distance
_geom_bond_site_symmetry_2
_geom_bond_publ_flag
F1 C22 1.366(5) . ?
O1 C7 1.385(4) . ?
O1 C18 1.443(4) . ?
N1 C9 1.316(5) . ?
N1 C1 1.359(6) . ?
N2 C12 1.130(6) . ?
N3 C9 1.371(5) . ?
N3 C13 1.467(5) . ?
N3 C17 1.471(5) . ?
C1 C2 1.352(7) . ?
C1 C10 1.506(7) . ?
C2 C3 1.426(7) . ?
C2 H2 0.9300 . ?
C3 C4 1.409(7) . ?
C3 C8 1.420(5) . ?
C4 C5 1.362(7) . ?
C4 H4 0.9300 . ?
C5 C6 1.427(6) . ?
C5 C11 1.509(7) . ?
C6 C7 1.372(6) . ?
C6 C12 1.448(7) . ?
C7 C8 1.413(6) . ?
C8 C9 1.444(6) . ?
C10 H10A 0.9600 . ?
C10 H10B 0.9600 . ?
C10 H10C 0.9600 . ?
C11 H11A 0.9600 . ?
C11 H11B 0.9600 . ?
C11 H11C 0.9600 . ?
C13 C14 1.518(5) . ?
C13 H13A 0.9700 . ?
C13 H13B 0.9700 . ?
C14 C15 1.512(6) . ?
C14 H14A 0.9700 . ?
C14 H14B 0.9700 . ?
C15 C16 1.517(6) . ?
C15 H15A 0.9700 . ?
C15 H15B 0.9700 . ?
C16 C17 1.512(6) . ?
C16 H16A 0.9700 . ?
C16 H16B 0.9700 . ?
C17 H17A 0.9700 . ?
C17 H17B 0.9700 . ?
C18 C19 1.492(5) . ?
C18 H18A 0.9700 . ?
C18 H18B 0.9700 . ?
C19 C20 1.375(6) . ?
C19 C24 1.382(6) . ?
C20 C21 1.372(6) . ?
C20 H20 0.9300 . ?
C21 C22 1.358(7) . ?
C21 H21 0.9300 . ?
C22 C23 1.341(6) . ?
C23 C24 1.376(6) . ?
C23 H23 0.9300 . ?
C24 H24 0.9300 . ?

loop_
_geom_hbond_atom_site_label_D
_geom_hbond_atom_site_label_H
_geom_hbond_atom_site_label_A
_geom_hbond_distance_DH
_geom_hbond_distance_HA
_geom_hbond_distance_DA
_geom_hbond_angle_DHA
_geom_hbond_site_symmetry_A
C18 H18A N2 0.97 2.69 3.358(6) 126.2 5_665
C13 H13B O1 0.97 2.37 2.876(5) 112.1 .
C18 H18A N2 0.97 2.69 3.358(6) 126.2 5_665
C13 H13B O1 0.97 2.37 2.876(5) 112.1 .
C13 H13B O1 0.97 2.37 2.876(5) 112.1 .
C18 H18A N2 0.97 2.69 3.358(6) 126.2 5_665

loop_
_geom_torsion_atom_site_label_1
_geom_torsion_atom_site_label_2
_geom_torsion_atom_site_label_3
_geom_torsion_atom_site_label_4
_geom_torsion
_geom_torsion_site_symmetry_1
_geom_torsion_site_symmetry_2
_geom_torsion_site_symmetry_3
_geom_torsion_site_symmetry_4
_geom_torsion_publ_flag
C9 N1 C1 C2 -6.9(6) . . . . ?
C9 N1 C1 C10 175.0(4) . . . . ?
N1 C1 C2 C3 12.7(7) . . . . ?
C10 C1 C2 C3 -169.4(4) . . . . ?
C1 C2 C3 C4 175.9(4) . . . . ?
C1 C2 C3 C8 -1.5(6) . . . . ?
C8 C3 C4 C5 6.1(7) . . . . ?
C2 C3 C4 C5 -171.2(4) . . . . ?
C3 C4 C5 C6 5.0(7) . . . . ?
C3 C4 C5 C11 -176.2(4) . . . . ?
C4 C5 C6 C7 -7.9(6) . . . . ?
C11 C5 C6 C7 173.2(4) . . . . ?
C4 C5 C6 C12 170.3(4) . . . . ?
C11 C5 C6 C12 -8.6(7) . . . . ?
C5 C6 C7 O1 177.5(4) . . . . ?
C12 C6 C7 O1 -0.8(6) . . . . ?
C5 C6 C7 C8 -0.4(6) . . . . ?
C12 C6 C7 C8 -178.6(4) . . . . ?
C18 O1 C7 C6 -102.6(4) . . . . ?
C18 O1 C7 C8 75.3(4) . . . . ?
C6 C7 C8 C3 11.2(6) . . . . ?
O1 C7 C8 C3 -166.6(3) . . . . ?
C6 C7 C8 C9 -171.6(4) . . . . ?
O1 C7 C8 C9 10.6(6) . . . . ?
C4 C3 C8 C7 -13.9(6) . . . . ?
C2 C3 C8 C7 163.6(4) . . . . ?
C4 C3 C8 C9 168.6(4) . . . . ?
C2 C3 C8 C9 -13.9(5) . . . . ?
C1 N1 C9 N3 171.2(3) . . . . ?
C1 N1 C9 C8 -9.9(6) . . . . ?
C13 N3 C9 N1 -136.6(4) . . . . ?
C17 N3 C9 N1 7.2(5) . . . . ?
C13 N3 C9 C8 44.5(5) . . . . ?
C17 N3 C9 C8 -171.7(4) . . . . ?
C7 C8 C9 N1 -156.9(4) . . . . ?
C3 C8 C9 N1 20.3(6) . . . . ?
C7 C8 C9 N3 21.9(6) . . . . ?
C3 C8 C9 N3 -160.9(3) . . . . ?
C9 N3 C13 C14 -154.9(3) . . . . ?
C17 N3 C13 C14 58.8(4) . . . . ?
N3 C13 C14 C15 -54.0(4) . . . . ?
C13 C14 C15 C16 51.2(5) . . . . ?
C14 C15 C16 C17 -53.8(5) . . . . ?
C9 N3 C17 C16 153.2(3) . . . . ?
C13 N3 C17 C16 -60.1(4) . . . . ?
C15 C16 C17 N3 57.8(5) . . . . ?
C7 O1 C18 C19 177.2(4) . . . . ?
O1 C18 C19 C20 -51.9(5) . . . . ?
O1 C18 C19 C24 129.9(4) . . . . ?
C24 C19 C20 C21 -0.8(6) . . . . ?
C18 C19 C20 C21 -179.0(4) . . . . ?
C19 C20 C21 C22 0.8(7) . . . . ?
C20 C21 C22 C23 -0.2(7) . . . . ?
C20 C21 C22 F1 -179.8(4) . . . . ?
C21 C22 C23 C24 -0.5(7) . . . . ?
F1 C22 C23 C24 179.2(4) . . . . ?
C22 C23 C24 C19 0.5(7) . . . . ?
C20 C19 C24 C23 0.1(6) . . . . ?
C18 C19 C24 C23 178.4(4) . . . . ?
